data_4025746
loop_
_publ_author_name
'Ram N. Ram'
'Neeraj Kumar'
'Nem Singh'

_publ_contact_author_address
; 
      Department of Chemistry 
      Indian Institute of Technology
      Hauz Khas, New Delhi 110016
      India
;
_publ_contact_author_email rnram@chemistry.iitd.ernet.in
_publ_contact_author_fax +91-11-26582037
_publ_contact_author_name 'Ram, R. N. and Kumar Neeraj'
_publ_contact_author_phone +91-11-26591508
_publ_section_title
;
 Synthesis of Chlorinated Bicyclic C-Fused
 Tetrahydrofuro[3,2-c]azetidin-2-ones
;
_journal_name_full 'Journal of Organic Chemistry'
_journal_page_first 7408
_journal_page_last 7411
_journal_paper_doi 10.1021/jo101045z
_journal_volume 75
_journal_year 2010
_chemical_formula_moiety 'C19 H15 Cl2 N O2'
_chemical_formula_sum 'C19 H15 Cl2 N O2'
_chemical_formula_weight 360.22
_chemical_name_systematic
; 
 ? 
;
_space_group_IT_number 15
_symmetry_cell_setting monoclinic
_symmetry_space_group_name_Hall '-C 2yc'
_symmetry_space_group_name_H-M 'C 1 2/c 1'
_atom_sites_solution_hydrogens geom
_atom_sites_solution_primary direct
_atom_sites_solution_secondary difmap
_cell_angle_alpha 90.00
_cell_angle_beta 115.837(2)
_cell_angle_gamma 90.00
_cell_formula_units_Z 8
_cell_length_a 27.270(4)
_cell_length_b 7.7951(12)
_cell_length_c 18.080(3)
_cell_measurement_reflns_used 2156
_cell_measurement_temperature 298(2)
_cell_measurement_theta_max 23.76
_cell_measurement_theta_min 2.3
_cell_volume 3459.1(9)
_computing_cell_refinement 'Bruker SMART'
_computing_data_collection 'Bruker SMART'
_computing_data_reduction 'Bruker SAINT'
_computing_molecular_graphics 'Bruker SHELXTL'
_computing_publication_material 'Bruker SHELXTL'
_computing_structure_refinement 'SHELXL-97 (Sheldrick, 1997)'
_computing_structure_solution 'SHELXS-97 (Sheldrick, 1990)'
_diffrn_ambient_temperature 298(2)
_diffrn_measured_fraction_theta_full 0.998
_diffrn_measured_fraction_theta_max 0.998
_diffrn_measurement_device_type 'CCD area detector'
_diffrn_measurement_method 'phi and omega scans'
_diffrn_radiation_monochromator graphite
_diffrn_radiation_source 'fine-focus sealed tube'
_diffrn_radiation_type MoK\a
_diffrn_radiation_wavelength 0.71073
_diffrn_reflns_av_R_equivalents 0.0311
_diffrn_reflns_av_sigmaI/netI 0.0257
_diffrn_reflns_limit_h_max 32
_diffrn_reflns_limit_h_min -32
_diffrn_reflns_limit_k_max 9
_diffrn_reflns_limit_k_min -9
_diffrn_reflns_limit_l_max 21
_diffrn_reflns_limit_l_min -21
_diffrn_reflns_number 16437
_diffrn_reflns_theta_full 25.50
_diffrn_reflns_theta_max 25.50
_diffrn_reflns_theta_min 1.66
_exptl_absorpt_coefficient_mu 0.386
_exptl_absorpt_correction_type none
_exptl_crystal_colour Colorless
_exptl_crystal_density_diffrn 1.383
_exptl_crystal_density_method 'not measured'
_exptl_crystal_description Block
_exptl_crystal_F_000 1488
_exptl_crystal_size_max 0.231
_exptl_crystal_size_mid 0.152
_exptl_crystal_size_min 0.083
_refine_diff_density_max 0.263
_refine_diff_density_min -0.194
_refine_diff_density_rms 0.045
_refine_ls_extinction_method none
_refine_ls_goodness_of_fit_ref 1.136
_refine_ls_hydrogen_treatment constr
_refine_ls_matrix_type full
_refine_ls_number_parameters 218
_refine_ls_number_reflns 3215
_refine_ls_number_restraints 0
_refine_ls_restrained_S_all 1.136
_refine_ls_R_factor_all 0.0592
_refine_ls_R_factor_gt 0.0520
_refine_ls_shift/su_max 0.002
_refine_ls_shift/su_mean 0.000
_refine_ls_structure_factor_coef Fsqd
_refine_ls_weighting_details 'calc w=1/[\s^2^(Fo^2^)+(0.0621P)^2^+2.2270P] where P=(Fo^2^+2Fc^2^)/3'
_refine_ls_weighting_scheme calc
_refine_ls_wR_factor_gt 0.1282
_refine_ls_wR_factor_ref 0.1329
_reflns_number_gt 2838
_reflns_number_total 3215
_reflns_threshold_expression >2sigma(I)
_cod_data_source_file jo101045z_si_006.cif
_cod_data_source_block nj7m
_cod_depositor_comments
;
The following automatic conversions were performed:

'_symmetry_cell_setting' value 'Monoclinic' changed to 'monoclinic'
according to the built-in table from CIF Core dictionary named
'cif_core.dic' version 2.4.1 from 2010-06-29.

Automatic conversion script
Id: cif_fix_values 1646 2011-03-28 12:23:43Z adriana 
;
_cod_database_code 4025746

loop_
_symmetry_equiv_pos_as_xyz
'x, y, z'
'-x, y, -z+1/2'
'x+1/2, y+1/2, z'
'-x+1/2, y+1/2, -z+1/2'
'-x, -y, -z'
'x, -y, z-1/2'
'-x+1/2, -y+1/2, -z'
'x+1/2, -y+1/2, z-1/2'

loop_
_atom_site_label
_atom_site_type_symbol
_atom_site_fract_x
_atom_site_fract_y
_atom_site_fract_z
_atom_site_U_iso_or_equiv
_atom_site_adp_type
_atom_site_occupancy
_atom_site_symmetry_multiplicity
_atom_site_calc_flag
_atom_site_refinement_flags
_atom_site_disorder_assembly
_atom_site_disorder_group
Cl1 Cl 0.09131(3) 0.19650(8) 0.46856(4) 0.0672(2) Uani 1 1 d . . .
Cl2 Cl 0.03171(3) 0.79613(9) 0.48481(4) 0.0714(2) Uani 1 1 d . . .
O1 O 0.20876(6) 0.4331(3) 0.55202(10) 0.0657(5) Uani 1 1 d . . .
O2 O 0.07909(6) 0.5265(2) 0.30903(9) 0.0552(4) Uani 1 1 d . . .
N1 N 0.17264(7) 0.4658(2) 0.40764(11) 0.0486(4) Uani 1 1 d . . .
C1 C 0.06871(9) 0.6046(3) 0.50095(14) 0.0506(5) Uani 1 1 d . . .
C2 C 0.07877(8) 0.5474(3) 0.43951(13) 0.0483(5) Uani 1 1 d . . .
C3 C 0.11204(9) 0.3929(3) 0.44230(12) 0.0462(5) Uani 1 1 d . . .
C4 C 0.17363(9) 0.4312(3) 0.48268(13) 0.0480(5) Uani 1 1 d . . .
C5 C 0.11611(8) 0.4022(3) 0.35814(12) 0.0466(5) Uani 1 1 d . . .
C6 C 0.06426(11) 0.6385(4) 0.35887(15) 0.0641(7) Uani 1 1 d . . .
H6A H 0.0255 0.6629 0.3319 0.077 Uiso 1 1 calc R . .
H6B H 0.0840 0.7460 0.3681 0.077 Uiso 1 1 calc R . .
C7 C 0.21230(9) 0.5232(3) 0.38252(14) 0.0471(5) Uani 1 1 d . . .
C8 C 0.26363(10) 0.5701(3) 0.44097(17) 0.0622(6) Uani 1 1 d . . .
H8 H 0.2724 0.5642 0.4967 0.075 Uiso 1 1 calc R . .
C9 C 0.30144(11) 0.6260(4) 0.4145(2) 0.0787(8) Uani 1 1 d . . .
H9 H 0.3360 0.6586 0.4530 0.094 Uiso 1 1 calc R . .
C10 C 0.28876(14) 0.6343(4) 0.3320(2) 0.0839(9) Uani 1 1 d . . .
H10 H 0.3147 0.6723 0.3153 0.101 Uiso 1 1 calc R . .
C11 C 0.23848(13) 0.5871(4) 0.27516(19) 0.0773(8) Uani 1 1 d . . .
H11 H 0.2301 0.5920 0.2195 0.093 Uiso 1 1 calc R . .
C12 C 0.19965(11) 0.5319(4) 0.29982(16) 0.0639(7) Uani 1 1 d . . .
H12 H 0.1651 0.5007 0.2608 0.077 Uiso 1 1 calc R . .
C13 C 0.11219(9) 0.2406(3) 0.31080(13) 0.0495(5) Uani 1 1 d . . .
C14 C 0.15524(10) 0.1263(3) 0.33688(16) 0.0620(6) Uani 1 1 d . . .
H14 H 0.1877 0.1537 0.3819 0.074 Uiso 1 1 calc R . .
C15 C 0.15059(14) -0.0272(4) 0.2970(2) 0.0766(8) Uani 1 1 d . . .
H15 H 0.1798 -0.1032 0.3150 0.092 Uiso 1 1 calc R . .
C16 C 0.10263(17) -0.0682(4) 0.2303(2) 0.0892(10) Uani 1 1 d . . .
H16 H 0.0992 -0.1726 0.2036 0.107 Uiso 1 1 calc R . .
C17 C 0.05977(15) 0.0450(5) 0.20330(19) 0.0876(10) Uani 1 1 d . . .
H17 H 0.0275 0.0172 0.1579 0.105 Uiso 1 1 calc R . .
C18 C 0.06405(11) 0.1996(4) 0.24287(16) 0.0678(7) Uani 1 1 d . . .
H18 H 0.0349 0.2758 0.2242 0.081 Uiso 1 1 calc R . .
C19 C 0.08623(11) 0.5312(4) 0.58461(15) 0.0672(7) Uani 1 1 d . . .
H19A H 0.0547 0.4964 0.5916 0.101 Uiso 1 1 calc R . .
H19B H 0.1060 0.6162 0.6250 0.101 Uiso 1 1 calc R . .
H19C H 0.1092 0.4335 0.5912 0.101 Uiso 1 1 calc R . .

loop_
_atom_site_aniso_label
_atom_site_aniso_U_11
_atom_site_aniso_U_22
_atom_site_aniso_U_33
_atom_site_aniso_U_23
_atom_site_aniso_U_13
_atom_site_aniso_U_12
Cl1 0.0790(5) 0.0571(4) 0.0799(5) 0.0108(3) 0.0480(4) -0.0042(3)
Cl2 0.0731(4) 0.0686(4) 0.0800(5) 0.0017(3) 0.0403(4) 0.0131(3)
O1 0.0496(9) 0.0935(13) 0.0452(9) 0.0053(9) 0.0125(8) 0.0040(9)
O2 0.0552(9) 0.0653(10) 0.0423(8) 0.0078(7) 0.0187(7) 0.0093(8)
N1 0.0426(9) 0.0576(11) 0.0444(10) -0.0015(8) 0.0177(8) -0.0069(8)
C1 0.0450(12) 0.0549(13) 0.0536(13) -0.0002(10) 0.0230(10) -0.0038(10)
C2 0.0403(11) 0.0546(13) 0.0490(12) 0.0046(10) 0.0186(9) 0.0002(10)
C3 0.0456(11) 0.0505(12) 0.0422(11) 0.0054(9) 0.0188(9) -0.0027(9)
C4 0.0453(12) 0.0525(13) 0.0447(12) 0.0033(10) 0.0182(10) 0.0033(10)
C5 0.0397(11) 0.0556(13) 0.0424(11) 0.0045(10) 0.0161(9) -0.0015(9)
C6 0.0710(16) 0.0691(16) 0.0542(14) 0.0117(12) 0.0291(13) 0.0179(13)
C7 0.0500(12) 0.0404(11) 0.0559(13) -0.0025(9) 0.0277(10) -0.0029(9)
C8 0.0552(14) 0.0608(15) 0.0680(16) -0.0019(12) 0.0245(12) -0.0106(12)
C9 0.0572(16) 0.0773(19) 0.103(2) -0.0089(17) 0.0360(16) -0.0220(14)
C10 0.090(2) 0.078(2) 0.116(3) -0.0137(18) 0.075(2) -0.0242(17)
C11 0.098(2) 0.0785(19) 0.0803(19) -0.0126(15) 0.0620(18) -0.0186(16)
C12 0.0693(16) 0.0729(16) 0.0578(14) -0.0109(12) 0.0354(13) -0.0171(13)
C13 0.0487(12) 0.0551(13) 0.0470(12) -0.0008(10) 0.0230(10) -0.0092(10)
C14 0.0604(15) 0.0597(15) 0.0663(15) -0.0028(12) 0.0279(12) -0.0038(12)
C15 0.097(2) 0.0602(16) 0.088(2) -0.0051(15) 0.0551(19) -0.0013(15)
C16 0.138(3) 0.0626(18) 0.084(2) -0.0222(16) 0.065(2) -0.024(2)
C17 0.101(2) 0.087(2) 0.0641(18) -0.0199(16) 0.0263(17) -0.035(2)
C18 0.0610(15) 0.0765(18) 0.0588(15) -0.0051(13) 0.0196(13) -0.0142(13)
C19 0.0785(17) 0.0717(17) 0.0553(14) 0.0016(12) 0.0327(13) -0.0040(14)

loop_
_atom_type_symbol
_atom_type_description
_atom_type_scat_dispersion_real
_atom_type_scat_dispersion_imag
_atom_type_scat_source
C C 0.0033 0.0016 'International Tables Vol C Tables 4.2.6.8 and 6.1.1.4'
H H 0.0000 0.0000 'International Tables Vol C Tables 4.2.6.8 and 6.1.1.4'
N N 0.0061 0.0033 'International Tables Vol C Tables 4.2.6.8 and 6.1.1.4'
O O 0.0106 0.0060 'International Tables Vol C Tables 4.2.6.8 and 6.1.1.4'
Cl Cl 0.1484 0.1585 'International Tables Vol C Tables 4.2.6.8 and 6.1.1.4'

loop_
_geom_angle_atom_site_label_1
_geom_angle_atom_site_label_2
_geom_angle_atom_site_label_3
_geom_angle
_geom_angle_site_symmetry_1
_geom_angle_site_symmetry_3
_geom_angle_publ_flag
C5 O2 C6 110.21(16) . . ?
C4 N1 C7 133.69(18) . . ?
C4 N1 C5 95.62(16) . . ?
C7 N1 C5 130.34(17) . . ?
C2 C1 C19 128.9(2) . . ?
C2 C1 Cl2 117.32(18) . . ?
C19 C1 Cl2 113.76(18) . . ?
C1 C2 C3 125.7(2) . . ?
C1 C2 C6 125.8(2) . . ?
C3 C2 C6 108.12(19) . . ?
C2 C3 C4 112.31(18) . . ?
C2 C3 C5 103.15(17) . . ?
C4 C3 C5 85.84(15) . . ?
C2 C3 Cl1 116.52(15) . . ?
C4 C3 Cl1 116.80(15) . . ?
C5 C3 Cl1 117.71(16) . . ?
O1 C4 N1 133.8(2) . . ?
O1 C4 C3 134.9(2) . . ?
N1 C4 C3 91.26(16) . . ?
O2 C5 N1 114.91(18) . . ?
O2 C5 C13 111.49(17) . . ?
N1 C5 C13 114.83(18) . . ?
O2 C5 C3 108.01(17) . . ?
N1 C5 C3 85.70(14) . . ?
C13 C5 C3 119.67(18) . . ?
O2 C6 C2 107.0(2) . . ?
O2 C6 H6A 110.3 . . ?
C2 C6 H6A 110.3 . . ?
O2 C6 H6B 110.3 . . ?
C2 C6 H6B 110.3 . . ?
H6A C6 H6B 108.6 . . ?
C12 C7 C8 120.3(2) . . ?
C12 C7 N1 119.8(2) . . ?
C8 C7 N1 119.9(2) . . ?
C9 C8 C7 118.5(3) . . ?
C9 C8 H8 120.8 . . ?
C7 C8 H8 120.8 . . ?
C10 C9 C8 121.1(3) . . ?
C10 C9 H9 119.5 . . ?
C8 C9 H9 119.5 . . ?
C11 C10 C9 120.1(3) . . ?
C11 C10 H10 120.0 . . ?
C9 C10 H10 120.0 . . ?
C10 C11 C12 120.1(3) . . ?
C10 C11 H11 119.9 . . ?
C12 C11 H11 119.9 . . ?
C7 C12 C11 119.9(3) . . ?
C7 C12 H12 120.1 . . ?
C11 C12 H12 120.1 . . ?
C14 C13 C18 119.2(2) . . ?
C14 C13 C5 120.5(2) . . ?
C18 C13 C5 120.2(2) . . ?
C15 C14 C13 120.8(3) . . ?
C15 C14 H14 119.6 . . ?
C13 C14 H14 119.6 . . ?
C14 C15 C16 119.8(3) . . ?
C14 C15 H15 120.1 . . ?
C16 C15 H15 120.1 . . ?
C17 C16 C15 120.0(3) . . ?
C17 C16 H16 120.0 . . ?
C15 C16 H16 120.0 . . ?
C16 C17 C18 120.7(3) . . ?
C16 C17 H17 119.7 . . ?
C18 C17 H17 119.7 . . ?
C17 C18 C13 119.5(3) . . ?
C17 C18 H18 120.2 . . ?
C13 C18 H18 120.2 . . ?
C1 C19 H19A 109.5 . . ?
C1 C19 H19B 109.5 . . ?
H19A C19 H19B 109.5 . . ?
C1 C19 H19C 109.5 . . ?
H19A C19 H19C 109.5 . . ?
H19B C19 H19C 109.5 . . ?

loop_
_geom_bond_atom_site_label_1
_geom_bond_atom_site_label_2
_geom_bond_distance
_geom_bond_site_symmetry_2
_geom_bond_publ_flag
Cl1 C3 1.767(2) . ?
Cl2 C1 1.754(2) . ?
O1 C4 1.201(3) . ?
O2 C5 1.402(3) . ?
O2 C6 1.434(3) . ?
N1 C4 1.372(3) . ?
N1 C7 1.416(3) . ?
N1 C5 1.490(3) . ?
C1 C2 1.332(3) . ?
C1 C19 1.488(3) . ?
C2 C3 1.496(3) . ?
C2 C6 1.511(3) . ?
C3 C4 1.541(3) . ?
C3 C5 1.575(3) . ?
C5 C13 1.500(3) . ?
C6 H6A 0.9700 . ?
C6 H6B 0.9700 . ?
C7 C12 1.382(3) . ?
C7 C8 1.386(3) . ?
C8 C9 1.383(4) . ?
C8 H8 0.9300 . ?
C9 C10 1.377(4) . ?
C9 H9 0.9300 . ?
C10 C11 1.358(4) . ?
C10 H10 0.9300 . ?
C11 C12 1.385(3) . ?
C11 H11 0.9300 . ?
C12 H12 0.9300 . ?
C13 C14 1.383(3) . ?
C13 C18 1.389(3) . ?
C14 C15 1.374(4) . ?
C14 H14 0.9300 . ?
C15 C16 1.375(5) . ?
C15 H15 0.9300 . ?
C16 C17 1.373(5) . ?
C16 H16 0.9300 . ?
C17 C18 1.380(4) . ?
C17 H17 0.9300 . ?
C18 H18 0.9300 . ?
C19 H19A 0.9600 . ?
C19 H19B 0.9600 . ?
C19 H19C 0.9600 . ?

loop_
_geom_torsion_atom_site_label_1
_geom_torsion_atom_site_label_2
_geom_torsion_atom_site_label_3
_geom_torsion_atom_site_label_4
_geom_torsion
_geom_torsion_site_symmetry_1
_geom_torsion_site_symmetry_2
_geom_torsion_site_symmetry_3
_geom_torsion_site_symmetry_4
_geom_torsion_publ_flag
C19 C1 C2 C3 -1.3(4) . . . . ?
Cl2 C1 C2 C3 176.45(17) . . . . ?
C19 C1 C2 C6 -173.6(2) . . . . ?
Cl2 C1 C2 C6 4.1(3) . . . . ?
C1 C2 C3 C4 -82.1(3) . . . . ?
C6 C2 C3 C4 91.4(2) . . . . ?
C1 C2 C3 C5 -173.0(2) . . . . ?
C6 C2 C3 C5 0.5(2) . . . . ?
C1 C2 C3 Cl1 56.5(3) . . . . ?
C6 C2 C3 Cl1 -130.08(18) . . . . ?
C7 N1 C4 O1 -2.6(5) . . . . ?
C5 N1 C4 O1 171.0(3) . . . . ?
C7 N1 C4 C3 176.4(2) . . . . ?
C5 N1 C4 C3 -10.00(17) . . . . ?
C2 C3 C4 O1 85.9(3) . . . . ?
C5 C3 C4 O1 -171.5(3) . . . . ?
Cl1 C3 C4 O1 -52.5(3) . . . . ?
C2 C3 C4 N1 -93.08(19) . . . . ?
C5 C3 C4 N1 9.44(17) . . . . ?
Cl1 C3 C4 N1 128.50(16) . . . . ?
C6 O2 C5 N1 -74.7(2) . . . . ?
C6 O2 C5 C13 152.40(19) . . . . ?
C6 O2 C5 C3 19.0(2) . . . . ?
C4 N1 C5 O2 117.69(19) . . . . ?
C7 N1 C5 O2 -68.4(3) . . . . ?
C4 N1 C5 C13 -111.00(19) . . . . ?
C7 N1 C5 C13 62.9(3) . . . . ?
C4 N1 C5 C3 9.81(17) . . . . ?
C7 N1 C5 C3 -176.3(2) . . . . ?
C2 C3 C5 O2 -11.6(2) . . . . ?
C4 C3 C5 O2 -123.52(18) . . . . ?
Cl1 C3 C5 O2 118.28(17) . . . . ?
C2 C3 C5 N1 103.25(17) . . . . ?
C4 C3 C5 N1 -8.71(15) . . . . ?
Cl1 C3 C5 N1 -126.91(16) . . . . ?
C2 C3 C5 C13 -140.53(19) . . . . ?
C4 C3 C5 C13 107.5(2) . . . . ?
Cl1 C3 C5 C13 -10.7(3) . . . . ?
C5 O2 C6 C2 -18.5(3) . . . . ?
C1 C2 C6 O2 -176.1(2) . . . . ?
C3 C2 C6 O2 10.4(3) . . . . ?
C4 N1 C7 C12 174.3(2) . . . . ?
C5 N1 C7 C12 2.7(4) . . . . ?
C4 N1 C7 C8 -5.7(4) . . . . ?
C5 N1 C7 C8 -177.2(2) . . . . ?
C12 C7 C8 C9 0.2(4) . . . . ?
N1 C7 C8 C9 -179.8(2) . . . . ?
C7 C8 C9 C10 -0.3(4) . . . . ?
C8 C9 C10 C11 0.0(5) . . . . ?
C9 C10 C11 C12 0.5(5) . . . . ?
C8 C7 C12 C11 0.3(4) . . . . ?
N1 C7 C12 C11 -179.7(2) . . . . ?
C10 C11 C12 C7 -0.6(4) . . . . ?
O2 C5 C13 C14 158.4(2) . . . . ?
N1 C5 C13 C14 25.5(3) . . . . ?
C3 C5 C13 C14 -74.2(3) . . . . ?
O2 C5 C13 C18 -25.3(3) . . . . ?
N1 C5 C13 C18 -158.2(2) . . . . ?
C3 C5 C13 C18 102.1(2) . . . . ?
C18 C13 C14 C15 -0.7(4) . . . . ?
C5 C13 C14 C15 175.6(2) . . . . ?
C13 C14 C15 C16 0.0(4) . . . . ?
C14 C15 C16 C17 0.7(5) . . . . ?
C15 C16 C17 C18 -0.7(5) . . . . ?
C16 C17 C18 C13 -0.1(5) . . . . ?
C14 C13 C18 C17 0.8(4) . . . . ?
C5 C13 C18 C17 -175.6(2) . . . . ?
